data_1575035
loop_
_publ_author_name
'Bisai, Milan Kumar'
'\/Losiewicz, Justyna'
'Nichol, Gary S.'
'Dominey, Andrew P.'
'Thomas, Stephen P.'
'Macgregor, Stuart A.'
'Ingleson, Michael J.'

_publ_section_title
;
 Ligand non-innocence and an unusual \s-bond metathesis step enables
 catalytic borylation using 9-borabicyclo-[3.3.1]-nonane
;
_journal_issue 21
_journal_name_full 'Chemical Science'
_journal_page_first 9255
_journal_page_last 9263
_journal_paper_doi 10.1039/D5SC02085A
_journal_volume 16
_journal_year 2025
_chemical_formula_moiety 'C22 H30 B2 S2'
_chemical_formula_sum 'C22 H30 B2 S2'
_chemical_formula_weight 380.264
_space_group_crystal_system triclinic
_space_group_IT_number 2
_space_group_name_Hall '-P 1'
_space_group_name_H-M_alt 'P -1'
_symmetry_Int_Tables_number 2
_atom_sites_solution_primary direct
_audit_creation_date 2024-05-03
_audit_creation_method
;
Olex2 1.5-beta
(compiled 2024.02.16 svn.r378c4104 for OlexSys, GUI svn.r6928)
;
_audit_update_record
;
2025-01-17 deposited with the CCDC.	2025-04-23 downloaded from the CCDC.
;
_cell_angle_alpha 112.891(3)
_cell_angle_beta 91.006(3)
_cell_angle_gamma 102.222(3)
_cell_formula_units_Z 1
_cell_length_a 6.4133(7)
_cell_length_b 8.766(1)
_cell_length_c 9.6703(11)
_cell_measurement_reflns_used 9890
_cell_measurement_temperature 100.00
_cell_measurement_theta_max 33.06
_cell_measurement_theta_min 2.30
_cell_volume 486.47(10)
_computing_cell_refinement 'SAINT V8.40B (Bruker, 2016)'
_computing_data_collection APEX5
_computing_data_reduction 'SAINT V8.40B (Bruker, 2016)'
_computing_molecular_graphics 'Olex2 1.5-beta (Dolomanov et al., 2009)'
_computing_publication_material 'Olex2 1.5-beta (Dolomanov et al., 2009)'
_computing_structure_refinement 'olex2.refine 1.5-beta (Bourhis et al., 2015)'
_computing_structure_solution 'SHELXS  (Sheldrick, 2008)'
_diffrn_ambient_temperature 100.00
_diffrn_measured_fraction_theta_full 0.9994
_diffrn_measured_fraction_theta_max 0.9513
_diffrn_measurement_device_type 'Bruker D8 VENTURE'
_diffrn_measurement_method '\f and \w scans'
_diffrn_radiation_type 'Mo K\a'
_diffrn_radiation_wavelength 0.71073
_diffrn_reflns_av_R_equivalents 0.0407
_diffrn_reflns_av_unetI/netI 0.0256
_diffrn_reflns_Laue_measured_fraction_full 0.9994
_diffrn_reflns_Laue_measured_fraction_max 0.9513
_diffrn_reflns_limit_h_max 9
_diffrn_reflns_limit_h_min -9
_diffrn_reflns_limit_k_max 13
_diffrn_reflns_limit_k_min -13
_diffrn_reflns_limit_l_max 14
_diffrn_reflns_limit_l_min -14
_diffrn_reflns_number 28911
_diffrn_reflns_point_group_measured_fraction_full 0.9994
_diffrn_reflns_point_group_measured_fraction_max 0.9513
_diffrn_reflns_theta_full 25.2417
_diffrn_reflns_theta_max 33.17
_diffrn_reflns_theta_min 2.30
_diffrn_source ImuS-Mo
_diffrn_source_current 1.4
_diffrn_source_power 0.07
_diffrn_source_voltage 50.0
_diffrn_standards_number 0
_exptl_absorpt_coefficient_mu 0.277
_exptl_absorpt_correction_T_max 0.7465
_exptl_absorpt_correction_T_min 0.6388
_exptl_absorpt_correction_type multi-scan
_exptl_absorpt_process_details
;
SADABS-2016/2 (Bruker,2016/2) was used for absorption correction.
wR2(int) was 0.1188 before and 0.0602 after correction.
The Ratio of minimum to maximum transmission is 0.8557.
The \l/2 correction factor is Not present.
;
_exptl_crystal_colour colourless
_exptl_crystal_colour_primary colourless
_exptl_crystal_density_diffrn 1.298
_exptl_crystal_description slab
_exptl_crystal_F_000 204.328
_exptl_crystal_recrystallization_method 'The material was recrystallised from chlorobenzene by slow evaporation'
_exptl_crystal_size_max 0.345
_exptl_crystal_size_mid 0.153
_exptl_crystal_size_min 0.065
_refine_diff_density_max 0.5784
_refine_diff_density_min -0.4715
_refine_diff_density_rms 0.0859
_refine_ls_d_res_high 0.6496
_refine_ls_d_res_low 8.8537
_refine_ls_goodness_of_fit_ref 1.0978
_refine_ls_hydrogen_treatment refall
_refine_ls_matrix_type full
_refine_ls_number_constraints 0
_refine_ls_number_parameters 253
_refine_ls_number_reflns 3539
_refine_ls_number_restraints 18
_refine_ls_restrained_S_all 1.0949
_refine_ls_R_factor_all 0.0494
_refine_ls_R_factor_gt 0.0423
_refine_ls_shift/su_max -0.0009
_refine_ls_shift/su_mean 0.0000
_refine_ls_structure_factor_coef Fsqd
_refine_ls_weighting_details 'w=1/[\s^2^(Fo^2^)+(0.0649P)^2^+0.1940P] where P=(Fo^2^+2Fc^2^)/3'
_refine_ls_weighting_scheme calc
_refine_ls_wR_factor_gt 0.1121
_refine_ls_wR_factor_ref 0.1183
_reflns_Friedel_coverage 0.0
_reflns_limit_h_max 9
_reflns_limit_h_min -9
_reflns_limit_k_max 12
_reflns_limit_k_min -13
_reflns_limit_l_max 14
_reflns_limit_l_min 0
_reflns_number_gt 3117
_reflns_number_total 3539
_reflns_threshold_expression I>=2u(I)
_cod_data_source_file d5sc02085a3.cif
_cod_data_source_block 5c
_cod_database_code 1575035
_olex2_refinement_description
;
1. Uiso/Uaniso restraints and constraints
C9 \\sim H9a: within 2A with sigma of 0.04 and sigma for terminal atoms of 0.08
within 2A
C7 \\sim H7b: within 2A with sigma of 0.04 and sigma for terminal atoms of 0.08
within 2A
2. Rigid body (RIGU) restrains
 C9, H9a
 with sigma for 1-2 distances of 0.004 and sigma for 1-3 distances of 0.004
 C7, H7b
 with sigma for 1-2 distances of 0.004 and sigma for 1-3 distances of 0.004
;
_olex2_refine_details
;
Refinement using NoSpherA2, an implementation of
NOn-SPHERical Atom-form-factors in Olex2.
Please cite:
F. Kleemiss et al. Chem. Sci. DOI 10.1039/D0SC05526C - 2021
NoSpherA2 implementation of HAR makes use of
tailor-made aspherical atomic form factors calculated
on-the-fly from a Hirshfeld-partitioned electron density (ED) - not from
spherical-atom form factors.

The ED is calculated from a gaussian basis set single determinant SCF
wavefunction - either Hartree-Fock or DFT using selected funtionals
 - for a fragment of the crystal.
This fragment can be embedded in an electrostatic crystal field by employing cluster charges
or modelled using implicit solvation models, depending on the software used.
The following options were used:
   SOFTWARE:       ORCA 5.0
   PARTITIONING:   NoSpherA2
   INT ACCURACY:   Normal
   METHOD:         R2SCAN
   BASIS SET:      def2-TZVP
   CHARGE:         0
   MULTIPLICITY:   1
   DATE:           2024-05-03_09-20-59
;
_olex2_diffrn_ambient_temperature_device 'Oxford Cryosystems Cryostream 800'
_olex2_exptl_crystal_mounting_method 'The crystal was mounted on a mitegen tip NVH oil'
_olex2_submission_original_sample_id MB-Thieno-thiophene-BBN2
_olex2_submission_special_instructions 'No special instructions were received'

loop_
_space_group_symop_id
_space_group_symop_operation_xyz
1 x,y,z
2 -x,-y,-z

loop_
_atom_site_label
_atom_site_type_symbol
_atom_site_fract_x
_atom_site_fract_y
_atom_site_fract_z
_atom_site_U_iso_or_equiv
_atom_site_adp_type
_atom_site_occupancy
_atom_site_refinement_flags_posn
_atom_site_refinement_flags_adp
S1 S 0.22924(4) 0.97374(4) 0.61053(3) 0.01833(9) Uani 1.000000 . .
C1 C 0.59265(17) 0.97058(14) 0.50210(12) 0.0165(2) Uani 1.000000 . .
C2 C 0.58884(19) 0.88115(15) 0.59621(13) 0.0174(2) Uani 1.000000 . .
H2 H 0.714(3) 0.829(2) 0.613(2) 0.033(5) Uani 1.000000 . .
C3 C 0.40030(18) 0.87060(15) 0.66336(13) 0.0172(2) Uani 1.000000 . .
C4 C 0.48301(19) 0.68046(16) 0.81298(14) 0.0200(2) Uani 1.000000 . .
H4 H 0.647(3) 0.707(2) 0.782(2) 0.032(5) Uani 1.000000 . .
C5 C 0.5008(2) 0.72570(17) 0.98409(15) 0.0229(2) Uani 1.000000 . .
H5a H 0.593(3) 0.858(3) 1.042(2) 0.043(6) Uani 1.000000 . .
H5b H 0.588(3) 0.643(3) 1.008(2) 0.044(6) Uani 1.000000 . .
C6 C 0.2881(2) 0.72043(17) 1.05378(14) 0.0230(2) Uani 1.000000 . .
H6a H 0.324(4) 0.787(3) 1.181(2) 0.045(6) Uani 1.000000 . .
H6b H 0.205(3) 0.587(2) 1.029(3) 0.039(5) Uani 1.000000 . .
C7 C 0.1374(2) 0.80566(17) 1.00062(15) 0.0237(2) Uani 1.000000 . U
H7a H 0.197(3) 0.947(2) 1.056(3) 0.040(5) Uani 1.000000 . .
H7b H -0.020(3) 0.789(3) 1.040(2) 0.045(6) Uani 1.000000 . U
C8 C 0.10985(19) 0.75386(16) 0.82814(14) 0.0207(2) Uani 1.000000 . .
H8 H 0.004(4) 0.832(3) 0.808(2) 0.044(6) Uani 1.000000 . .
C9 C 0.0022(2) 0.56213(18) 0.73563(16) 0.0255(2) Uani 1.000000 . U
H9a H -0.053(4) 0.520(4) 0.620(2) 0.089(10) Uani 1.000000 . U
H9b H -0.154(3) 0.523(3) 0.773(3) 0.059(8) Uani 1.000000 . .
C10 C 0.1373(2) 0.43577(17) 0.73280(16) 0.0244(2) Uani 1.000000 . .
H10a H 0.124(3) 0.415(3) 0.839(2) 0.041(5) Uani 1.000000 . .
H10b H 0.066(4) 0.315(2) 0.638(2) 0.054(7) Uani 1.000000 . .
C11 C 0.3741(2) 0.49106(17) 0.71329(16) 0.0243(2) Uani 1.000000 . .
H11a H 0.391(3) 0.471(3) 0.590(2) 0.037(5) Uani 1.000000 . .
H11b H 0.466(4) 0.405(3) 0.737(3) 0.047(6) Uani 1.000000 . .
B1 B 0.3360(2) 0.78042(17) 0.76971(15) 0.0186(2) Uani 1.000000 . .

loop_
_atom_site_aniso_label
_atom_site_aniso_U_11
_atom_site_aniso_U_22
_atom_site_aniso_U_33
_atom_site_aniso_U_12
_atom_site_aniso_U_13
_atom_site_aniso_U_23
S1 0.01461(14) 0.02410(15) 0.01967(15) 0.00499(10) 0.00351(9) 0.01210(11)
C1 0.0147(4) 0.0201(5) 0.0165(4) 0.0040(4) 0.0028(3) 0.0091(4)
C2 0.0162(5) 0.0206(5) 0.0183(5) 0.0055(4) 0.0034(4) 0.0101(4)
H2 0.034(11) 0.038(11) 0.025(10) -0.002(9) 0.008(9) 0.016(9)
C3 0.0154(4) 0.0208(5) 0.0178(5) 0.0040(4) 0.0024(4) 0.0103(4)
C4 0.0156(5) 0.0242(5) 0.0245(5) 0.0062(4) 0.0040(4) 0.0134(4)
H4 0.031(11) 0.040(12) 0.040(12) 0.017(9) 0.015(9) 0.028(10)
C5 0.0191(5) 0.0267(6) 0.0248(6) 0.0038(4) -0.0004(4) 0.0134(5)
H5a 0.039(12) 0.044(13) 0.029(11) -0.022(10) -0.003(9) 0.014(10)
H5b 0.045(13) 0.063(15) 0.050(14) 0.024(12) 0.013(11) 0.044(13)
C6 0.0243(5) 0.0252(6) 0.0209(5) 0.0055(5) 0.0028(4) 0.0109(4)
H6a 0.060(15) 0.050(14) 0.013(10) 0.013(12) -0.005(10) -0.000(9)
H6b 0.030(11) 0.025(11) 0.063(15) 0.007(9) 0.015(10) 0.016(10)
C7 0.0240(6) 0.0256(6) 0.0249(6) 0.0095(5) 0.0085(4) 0.0115(5)
H7a 0.041(13) 0.034(12) 0.051(14) 0.025(10) 0.005(10) 0.016(10)
H7b 0.023(5) 0.092(17) 0.028(10) 0.016(5) 0.010(3) 0.032(10)
C8 0.0164(5) 0.0255(5) 0.0253(5) 0.0072(4) 0.0051(4) 0.0144(5)
H8 0.058(15) 0.047(14) 0.044(14) 0.029(12) 0.006(12) 0.027(12)
C9 0.0171(5) 0.0279(6) 0.0307(6) 0.0037(4) -0.0011(4) 0.0118(5)
H9a 0.072(16) 0.17(2) 0.025(5) 0.101(16) -0.003(3) 0.004(4)
H9b 0.023(11) 0.044(14) 0.12(2) 0.012(10) 0.035(13) 0.035(15)
C10 0.0213(5) 0.0222(6) 0.0269(6) 0.0033(4) 0.0007(4) 0.0080(5)
H10a 0.044(13) 0.041(13) 0.041(13) 0.016(11) 0.005(11) 0.016(11)
H10b 0.067(16) 0.022(11) 0.033(12) -0.013(11) -0.017(11) -0.018(9)
C11 0.0221(5) 0.0242(6) 0.0263(6) 0.0083(5) 0.0047(4) 0.0084(5)
H11a 0.019(10) 0.051(14) 0.029(11) 0.010(10) 0.010(9) 0.004(10)
H11b 0.048(14) 0.036(13) 0.050(15) 0.006(11) -0.004(12) 0.013(11)
B1 0.0155(5) 0.0218(6) 0.0219(6) 0.0050(4) 0.0031(4) 0.0119(5)

loop_
_atom_type_symbol
_atom_type_scat_dispersion_real
_atom_type_scat_dispersion_imag
_atom_type_scat_source
_atom_type_scat_dispersion_source
B 0.00156 0.00068 'NoSpherA2: Chem.Sci. 2021, DOI:10.1039/D0SC05526C' 'Brennan, Cowan, Rev. Sci. Instrum., 1992, 63, 850'
C 0.00313 0.00162 'NoSpherA2: Chem.Sci. 2021, DOI:10.1039/D0SC05526C' 'Brennan, Cowan, Rev. Sci. Instrum., 1992, 63, 850'
H 0.00000 0.00000 'NoSpherA2: Chem.Sci. 2021, DOI:10.1039/D0SC05526C' 'Brennan, Cowan, Rev. Sci. Instrum., 1992, 63, 850'
S 0.12485 0.12449 'NoSpherA2: Chem.Sci. 2021, DOI:10.1039/D0SC05526C' 'Brennan, Cowan, Rev. Sci. Instrum., 1992, 63, 850'

loop_
_geom_angle_atom_site_label_1
_geom_angle_atom_site_label_2
_geom_angle_atom_site_label_3
_geom_angle
_geom_angle_site_symmetry_1
_geom_angle_site_symmetry_3
_geom_angle_publ_flag
C3 S1 C1 92.08(5) . 2_676 ?
C1 C1 S1 110.97(11) 2_676 2_676 ?
C2 C1 S1 135.65(9) . 2_676 ?
H2 C2 C1 123.5(10) . . ?
C3 C2 C1 112.32(10) . . ?
C3 C2 H2 124.2(10) . . ?
C2 C3 S1 111.26(8) . . ?
B1 C3 S1 121.36(8) . . ?
B1 C3 C2 127.38(10) . . ?
C5 C4 H4 107.7(10) . . ?
C11 C4 H4 107.8(10) . . ?
C11 C4 C5 114.57(10) . . ?
B1 C4 H4 112.5(9) . . ?
B1 C4 C5 111.03(10) . . ?
B1 C4 C11 103.23(10) . . ?
H5a C5 C4 107.9(10) . . ?
H5b C5 C4 109.0(11) . . ?
H5b C5 H5a 108.7(16) . . ?
C6 C5 C4 115.64(10) . . ?
C6 C5 H5a 105.0(11) . . ?
C6 C5 H5b 110.3(11) . . ?
H6a C6 C5 108.6(12) . . ?
H6b C6 C5 110.1(10) . . ?
H6b C6 H6a 106.1(16) . . ?
C7 C6 C5 113.57(10) . . ?
C7 C6 H6a 108.8(12) . . ?
C7 C6 H6b 109.5(11) . . ?
H7a C7 C6 109.7(11) . . ?
H7b C7 C6 113.4(12) . . ?
H7b C7 H7a 101.0(17) . . ?
C8 C7 C6 114.70(10) . . ?
C8 C7 H7a 107.9(12) . . ?
C8 C7 H7b 109.1(10) . . ?
H8 C8 C7 106.4(11) . . ?
C9 C8 C7 113.99(10) . . ?
C9 C8 H8 108.2(12) . . ?
B1 C8 C7 109.77(10) . . ?
B1 C8 H8 114.2(12) . . ?
B1 C8 C9 104.44(10) . . ?
H9a C9 C8 119(2) . . ?
H9b C9 C8 112.1(12) . . ?
H9b C9 H9a 97(2) . . ?
C10 C9 C8 115.92(10) . . ?
C10 C9 H9a 102.6(13) . . ?
C10 C9 H9b 108.0(12) . . ?
H10a C10 C9 108.3(11) . . ?
H10b C10 C9 107.1(13) . . ?
H10b C10 H10a 108.2(17) . . ?
C11 C10 C9 114.56(11) . . ?
C11 C10 H10a 110.0(11) . . ?
C11 C10 H10b 108.5(13) . . ?
C10 C11 C4 114.72(10) . . ?
H11a C11 C4 107.3(11) . . ?
H11a C11 C10 109.9(9) . . ?
H11b C11 C4 109.5(11) . . ?
H11b C11 C10 109.1(12) . . ?
H11b C11 H11a 106.0(15) . . ?
C4 B1 C3 122.13(10) . . ?
C8 B1 C3 125.40(11) . . ?
C8 B1 C4 111.92(10) . . ?

loop_
_geom_bond_atom_site_label_1
_geom_bond_atom_site_label_2
_geom_bond_distance
_geom_bond_site_symmetry_2
_geom_bond_publ_flag
S1 C1 1.7177(11) 2_676 ?
S1 C3 1.7441(11) . ?
C1 C1 1.398(2) 2_676 ?
C1 C2 1.4111(15) . ?
C2 H2 1.04(2) . ?
C2 C3 1.3853(15) . ?
C3 B1 1.5369(17) . ?
C4 H4 1.104(18) . ?
C4 C5 1.5402(18) . ?
C4 C11 1.5538(18) . ?
C4 B1 1.5663(17) . ?
C5 H5a 1.098(19) . ?
C5 H5b 1.10(2) . ?
C5 C6 1.5320(18) . ?
C6 H6a 1.128(18) . ?
C6 H6b 1.106(18) . ?
C6 C7 1.5308(18) . ?
C7 H7a 1.12(2) . ?
C7 H7b 1.090(19) . ?
C7 C8 1.5446(18) . ?
C8 H8 1.12(2) . ?
C8 C9 1.5553(19) . ?
C8 B1 1.5699(17) . ?
C9 H9a 1.06(2) . ?
C9 H9b 1.10(2) . ?
C9 C10 1.5367(19) . ?
C10 H10a 1.11(2) . ?
C10 H10b 1.091(17) . ?
C10 C11 1.5315(19) . ?
C11 H11a 1.14(2) . ?
C11 H11b 1.13(2) . ?

loop_
_geom_torsion_atom_site_label_1
_geom_torsion_atom_site_label_2
_geom_torsion_atom_site_label_3
_geom_torsion_atom_site_label_4
_geom_torsion
_geom_torsion_site_symmetry_1
_geom_torsion_site_symmetry_2
_geom_torsion_site_symmetry_3
_geom_torsion_site_symmetry_4
_geom_torsion_publ_flag
S1 C1 C1 S1 -180.00(8) . 2_676 . 2_676 ?
S1 C1 C1 C2 0.00(8) . 2_676 . . ?
S1 C1 C2 C3 -179.64(13) 2_676 . . . ?
S1 C3 C2 C1 -0.55(9) . . . . ?
S1 C3 B1 C4 177.32(9) . . . . ?
S1 C3 B1 C8 6.56(12) . . . . ?
C1 C1 C2 C3 0.36(14) 2_676 . . . ?
C1 C2 C3 B1 178.60(9) . . . . ?
C2 C3 B1 C4 -1.75(14) . . . . ?
C2 C3 B1 C8 -172.52(12) . . . . ?
C3 B1 C4 C5 134.15(12) . . . . ?
C3 B1 C4 C11 -102.62(13) . . . . ?
C3 B1 C8 C7 -132.39(13) . . . . ?
C3 B1 C8 C9 105.02(13) . . . . ?
C4 C5 C6 C7 -44.83(12) . . . . ?
C4 C11 C10 C9 44.91(13) . . . . ?
C4 B1 C8 C7 56.04(11) . . . . ?
C4 B1 C8 C9 -66.56(11) . . . . ?
C5 C6 C7 C8 47.20(12) . . . . ?
C6 C7 C8 C9 64.02(12) . . . . ?
C6 C7 C8 B1 -52.73(12) . . . . ?
C7 C8 C9 C10 -69.51(11) . . . . ?
C8 C9 C10 C11 -41.98(13) . . . . ?

loop_
_restr_U_similar_atom_site_label_1
_restr_U_similar_atom_site_label_2
_restr_U_similar_weight_param
C7 H7b 0.0800
C9 H9a 0.0800

loop_
_restr_rigu_atom_site_label_1
_restr_rigu_atom_site_label_2
_restr_rigu_target_weight_param
_restr_rigu_u13_diff
_restr_rigu_u23_diff
_restr_rigu_u33_diff
C7 H7b 0.004000 -0.001607 0.001454 0.001417
C9 H9a 0.004000 0.002320 0.003168 0.005416
